data_4088330
loop_
_publ_author_name
'Marchenko, Anatoliy'
'Koidan, Georgyi'
'Hurieva, Anastasiia N.'
'Vlasenko, Yurii'
'Kostyuk, Aleksandr'
'Biffis, Andrea'

_publ_section_title
;
 Chelate Palladium(II) Complexes with Saturated
 N-Phosphanyl-N-Heterocyclic Carbene Ligands: Synthesis and Catalysis
;
_journal_issue 5
_journal_name_full Organometallics
_journal_page_first 762
_journal_paper_doi 10.1021/acs.organomet.5b01019
_journal_volume 35
_journal_year 2016
_chemical_absolute_configuration ad
_chemical_formula_moiety 'C18 H29 Cl2 N2 P1 Pd1'
_chemical_formula_sum 'C18 H29 Cl2 N2 P Pd'
_chemical_formula_weight 481.72
_space_group_IT_number 19
_space_group_name_Hall 'P 2ac 2ab'
_space_group_name_H-M_alt 'P 21 21 21'
_symmetry_cell_setting orthorhombic
_symmetry_space_group_name_Hall 'P 2ac 2ab'
_symmetry_space_group_name_H-M 'P 21 21 21'
_atom_sites_solution_hydrogens difmap
_atom_sites_solution_primary direct
_cell_angle_alpha 90
_cell_angle_beta 90
_cell_angle_gamma 90
_cell_formula_units_Z 4
_cell_length_a 9.4381(16)
_cell_length_b 12.831(2)
_cell_length_c 17.115(3)
_cell_measurement_reflns_used 2400
_cell_measurement_temperature 173
_cell_measurement_theta_max 27
_cell_measurement_theta_min 3
_cell_volume 2072.6(6)
_computing_cell_refinement 'Apex2 (Bruker AXS, 2006)'
_computing_data_collection 'Apex2 (Bruker AXS, 2006)'
_computing_data_reduction 'SAINT (Siemens ,1995)'
_computing_molecular_graphics 'CAMERON (Watkin et al., 1996)'
_computing_publication_material 'CRYSTALS (Betteridge et al., 2003)'
_computing_structure_refinement 'CRYSTALS (Betteridge et al., 2003)'
_computing_structure_solution 'SIR92 (Altomare et al., 1994)'
_diffrn_ambient_temperature 173
_diffrn_measured_fraction_theta_full 0.986
_diffrn_measured_fraction_theta_max 0.934
_diffrn_measurement_device Area
_diffrn_measurement_device_type 'Bruker Apex2'
_diffrn_measurement_method \w/2\q
_diffrn_radiation_monochromator graphite
_diffrn_radiation_type 'Mo K\a'
_diffrn_radiation_wavelength 0.71073
_diffrn_reflns_av_R_equivalents 0.042
_diffrn_reflns_limit_h_max 6
_diffrn_reflns_limit_h_min -11
_diffrn_reflns_limit_k_max 15
_diffrn_reflns_limit_k_min -16
_diffrn_reflns_limit_l_max 20
_diffrn_reflns_limit_l_min -19
_diffrn_reflns_number 7586
_diffrn_reflns_theta_full 25.209
_diffrn_reflns_theta_max 26.535
_diffrn_reflns_theta_min 1.984
_diffrn_standards_number 0
_exptl_absorpt_coefficient_mu 1.233
_exptl_absorpt_correction_T_max 0.88
_exptl_absorpt_correction_T_min 0.70
_exptl_absorpt_correction_type multi-scan
_exptl_absorpt_process_details 'SADABS (Siemens, 1996)'
_exptl_crystal_colour colourless
_exptl_crystal_density_diffrn 1.544
_exptl_crystal_density_method 'not measured'
_exptl_crystal_description plate
_exptl_crystal_F_000 984
_exptl_crystal_size_max 0.496
_exptl_crystal_size_mid 0.288
_exptl_crystal_size_min 0.108
_refine_diff_density_max 1.26
_refine_diff_density_min -0.64
_refine_ls_abs_structure_details 'Flack (1983), 1548 Friedel-pairs'
_refine_ls_abs_structure_Flack 0.09(5)
_refine_ls_extinction_coef 8.559
_refine_ls_extinction_method 'Larson (1970), Equation 22'
_refine_ls_goodness_of_fit_ref 1.0722
_refine_ls_hydrogen_treatment noref
_refine_ls_matrix_type full
_refine_ls_number_parameters 217
_refine_ls_number_reflns 3210
_refine_ls_number_restraints 18
_refine_ls_R_factor_all 0.0539
_refine_ls_R_factor_gt 0.0482
_refine_ls_shift/su_max 0.0003980
_refine_ls_shift/su_mean 0.0000164
_refine_ls_structure_factor_coef F
_refine_ls_weighting_details
;
 Method, part 1, Chebychev polynomial, (Watkin, 1994, Prince, 1982) 
 [weight] = 1.0/[A~0~*T~0~(x)+A~1~*T~1~(x) ... +A~n-1~]*T~n-1~(x)] 
 where A~i~ are the Chebychev coefficients listed below and x= Fcalc/Fmax 
 Method = Robust Weighting (Prince, 1982) 
 W = [weight] * [1-(deltaF/6*sigmaF)^2^]^2^ 
 A~i~ are: 
 4.02 -2.46 3.23 
;
_refine_ls_weighting_scheme calc
_refine_ls_wR_factor_all 0.0525
_refine_ls_wR_factor_gt 0.0513
_refine_ls_wR_factor_ref 0.0503
_reflns_limit_h_max 11
_reflns_limit_h_min -11
_reflns_limit_k_max 16
_reflns_limit_k_min 0
_reflns_limit_l_max 20
_reflns_limit_l_min 0
_reflns_number_gt 3460
_reflns_number_total 3839
_reflns_threshold_expression I>2.0\s(I)
_oxford_diffrn_Wilson_B_factor 1.21
_oxford_diffrn_Wilson_scale 6.97
_oxford_refine_ls_r_factor_ref 0.0455
_oxford_refine_ls_scale 0.3896(9)
_oxford_reflns_number_all 3822
_oxford_reflns_threshold_expression_ref I>3.0\s(I)
_cod_data_source_file om5b01019_si_002.cif
_cod_data_source_block 2
_cod_original_cell_volume 2072.5(6)
_cod_original_sg_symbol_H-M 'P 21 21 21 '
_cod_original_formula_sum 'C18 H29 Cl2 N2 P1 Pd1'
_cod_database_code 4088330

loop_
_symmetry_equiv_pos_as_xyz
x,y,z
x+1/2,-y+1/2,-z
-x,y+1/2,-z+1/2
-x+1/2,-y,z+1/2

loop_
_atom_site_label
_atom_site_type_symbol
_atom_site_fract_x
_atom_site_fract_y
_atom_site_fract_z
_atom_site_U_iso_or_equiv
_atom_site_occupancy
_atom_site_adp_type
_atom_site_refinement_flags_adp
Pd1 Pd 0.11783(4) 0.54362(3) 0.49232(3) 0.0129 1.0000 Uani .
Cl1 Cl 0.32344(15) 0.46479(14) 0.44046(10) 0.0239 1.0000 Uani .
Cl2 Cl 0.25530(16) 0.65250(13) 0.57446(11) 0.0241 1.0000 Uani .
P1 P -0.03672(15) 0.47138(12) 0.41173(10) 0.0152 1.0000 Uani .
N1 N -0.1622(5) 0.5435(5) 0.4594(3) 0.0197 1.0000 Uani U
N2 N -0.1457(5) 0.6376(4) 0.5744(3) 0.0180 1.0000 Uani .
C1 C -0.0820(6) 0.5843(5) 0.5186(4) 0.0182 1.0000 Uani .
C2 C -0.0752(6) 0.6841(5) 0.6395(4) 0.0147 1.0000 Uani U
C3 C -0.0103(9) 0.6229(7) 0.6951(5) 0.0303 1.0000 Uani U
C4 C 0.0487(9) 0.6685(9) 0.7615(5) 0.0439 1.0000 Uani .
C5 C 0.0389(10) 0.7761(9) 0.7678(5) 0.0458 1.0000 Uani .
C6 C -0.0233(9) 0.8362(7) 0.7134(6) 0.0393 1.0000 Uani .
C7 C -0.0800(8) 0.7912(6) 0.6481(5) 0.0307 1.0000 Uani .
C8 C -0.0774(8) 0.3319(5) 0.4257(5) 0.0258 1.0000 Uani .
C9 C 0.0522(10) 0.2678(6) 0.4027(6) 0.0429 1.0000 Uani .
C10 C -0.2068(10) 0.2890(7) 0.3825(7) 0.0539 1.0000 Uani .
C11 C -0.0975(11) 0.3188(6) 0.5140(6) 0.0456 1.0000 Uani U
C12 C -0.0339(7) 0.5167(5) 0.3101(4) 0.0204 1.0000 Uani U
C13 C -0.1793(9) 0.5151(9) 0.2711(6) 0.0486 1.0000 Uani .
C14 C 0.0165(13) 0.6303(8) 0.3136(5) 0.0510 1.0000 Uani .
C15 C 0.0701(9) 0.4543(10) 0.2602(6) 0.0538 1.0000 Uani .
C16 C -0.3173(6) 0.5532(6) 0.4531(4) 0.0253 1.0000 Uani .
C17 C -0.3795(7) 0.5648(5) 0.5339(4) 0.0298 1.0000 Uani U
C18 C -0.3041(6) 0.6527(5) 0.5745(4) 0.0214 1.0000 Uani .
H31 H -0.0074 0.5503 0.6886 0.0401 1.0000 Uiso .
H41 H 0.0931 0.6284 0.7997 0.0498 1.0000 Uiso .
H51 H 0.0765 0.8075 0.8118 0.0561 1.0000 Uiso .
H61 H -0.0278 0.9076 0.7198 0.0490 1.0000 Uiso .
H71 H -0.1219 0.8317 0.6093 0.0353 1.0000 Uiso .
H91 H 0.0379 0.1969 0.4179 0.0640 1.0000 Uiso .
H92 H 0.1349 0.2946 0.4286 0.0640 1.0000 Uiso .
H93 H 0.0664 0.2713 0.3470 0.0639 1.0000 Uiso .
H101 H -0.1895 0.2912 0.3271 0.0799 1.0000 Uiso .
H102 H -0.2242 0.2182 0.3978 0.0799 1.0000 Uiso .
H103 H -0.2878 0.3306 0.3941 0.0799 1.0000 Uiso .
H111 H -0.1186 0.2469 0.5254 0.0729 1.0000 Uiso .
H112 H -0.0112 0.3376 0.5411 0.0728 1.0000 Uiso .
H113 H -0.1730 0.3618 0.5320 0.0730 1.0000 Uiso .
H131 H -0.2128 0.4441 0.2672 0.0718 1.0000 Uiso .
H132 H -0.1719 0.5445 0.2201 0.0718 1.0000 Uiso .
H133 H -0.2448 0.5550 0.3021 0.0719 1.0000 Uiso .
H141 H 0.1102 0.6338 0.3347 0.0760 1.0000 Uiso .
H142 H 0.0167 0.6593 0.2616 0.0759 1.0000 Uiso .
H143 H -0.0473 0.6705 0.3456 0.0760 1.0000 Uiso .
H151 H 0.1558 0.4443 0.2891 0.0799 1.0000 Uiso .
H152 H 0.0903 0.4912 0.2128 0.0799 1.0000 Uiso .
H153 H 0.0306 0.3867 0.2480 0.0800 1.0000 Uiso .
H161 H -0.3567 0.4910 0.4287 0.0308 1.0000 Uiso .
H162 H -0.3411 0.6144 0.4221 0.0312 1.0000 Uiso .
H171 H -0.3644 0.5007 0.5629 0.0337 1.0000 Uiso .
H172 H -0.4794 0.5802 0.5299 0.0338 1.0000 Uiso .
H181 H -0.3361 0.6557 0.6280 0.0250 1.0000 Uiso .
H182 H -0.3260 0.7186 0.5492 0.0254 1.0000 Uiso .

loop_
_atom_site_aniso_label
_atom_site_aniso_U_11
_atom_site_aniso_U_22
_atom_site_aniso_U_33
_atom_site_aniso_U_23
_atom_site_aniso_U_13
_atom_site_aniso_U_12
Pd1 0.00839(18) 0.01492(18) 0.0155(2) -0.00111(17) -0.00142(19) -0.00015(17)
Cl1 0.0143(6) 0.0223(7) 0.0352(9) -0.0062(7) 0.0036(6) 0.0021(6)
Cl2 0.0142(7) 0.0313(8) 0.0268(9) -0.0103(6) -0.0008(7) -0.0024(6)
P1 0.0115(7) 0.0183(7) 0.0159(8) -0.0019(6) -0.0010(6) 0.0000(6)
N1 0.011(2) 0.024(2) 0.025(3) -0.008(2) 0.0003(19) 0.000(2)
N2 0.010(2) 0.021(2) 0.023(3) 0.001(2) 0.001(2) 0.0055(19)
C1 0.017(3) 0.012(2) 0.025(4) 0.002(2) -0.001(3) 0.003(2)
C2 0.014(3) 0.019(3) 0.012(3) -0.008(2) 0.005(2) -0.005(2)
C3 0.031(4) 0.036(4) 0.024(4) 0.008(3) 0.002(3) -0.001(3)
C4 0.029(4) 0.088(8) 0.015(4) 0.007(4) -0.005(3) 0.003(5)
C5 0.037(5) 0.080(7) 0.021(5) -0.017(4) 0.004(4) -0.018(5)
C6 0.029(4) 0.042(5) 0.047(6) -0.019(4) 0.006(4) -0.008(4)
C7 0.026(4) 0.028(4) 0.039(5) -0.001(3) 0.003(3) -0.001(3)
C8 0.030(4) 0.016(3) 0.031(4) -0.004(2) -0.007(3) -0.009(2)
C9 0.041(5) 0.021(3) 0.067(7) -0.008(4) -0.013(5) 0.007(3)
C10 0.039(5) 0.038(5) 0.085(8) -0.017(5) -0.019(5) -0.018(4)
C11 0.058(5) 0.040(4) 0.040(5) 0.001(3) 0.003(5) -0.013(4)
C12 0.017(3) 0.038(4) 0.006(3) -0.004(2) -0.002(2) 0.003(3)
C13 0.028(4) 0.086(8) 0.031(5) 0.011(4) -0.011(4) 0.001(4)
C14 0.079(7) 0.047(5) 0.027(5) 0.011(4) -0.005(5) -0.018(5)
C15 0.036(4) 0.087(8) 0.039(5) 0.007(5) 0.010(4) 0.028(5)
C16 0.010(3) 0.048(4) 0.018(4) -0.018(3) -0.003(2) 0.006(3)
C17 0.012(3) 0.041(4) 0.036(4) -0.008(3) 0.012(3) 0.006(3)
C18 0.009(3) 0.028(3) 0.027(4) -0.005(3) 0.000(3) 0.006(2)

loop_
_atom_type_symbol
_atom_type_scat_dispersion_real
_atom_type_scat_dispersion_imag
_atom_type_scat_Cromer_Mann_a1
_atom_type_scat_Cromer_Mann_b1
_atom_type_scat_Cromer_Mann_a2
_atom_type_scat_Cromer_Mann_b2
_atom_type_scat_Cromer_Mann_a3
_atom_type_scat_Cromer_Mann_b3
_atom_type_scat_Cromer_Mann_a4
_atom_type_scat_Cromer_Mann_b4
_atom_type_scat_Cromer_Mann_c
_atom_type_scat_source
C 0.0033 0.0016 2.3100 20.8439 1.0200 10.2075 1.5886 0.5687 0.8650 51.6512 0.2156 'International Tables Vol C 4.2.6.8 and 6.1.1.4'
H 0.0000 0.0000 0.4930 10.5109 0.3229 26.1257 0.1402 3.1424 0.0408 57.7998 0.0030 'International Tables Vol C 4.2.6.8 and 6.1.1.4'
N 0.0061 0.0033 12.2126 0.0057 3.1322 9.8933 2.0125 28.9975 1.1663 0.5826 -11.5290 'International Tables Vol C 4.2.6.8 and 6.1.1.4'
P 0.1023 0.0942 6.4345 1.9067 4.1791 27.1570 1.7800 0.5260 1.4908 68.1645 1.1149 'International Tables Vol C 4.2.6.8 and 6.1.1.4'
Cl 0.1484 0.1585 11.4604 0.0104 7.1964 1.1662 6.2556 18.5194 1.6455 47.7784 -9.5574 'International Tables Vol C 4.2.6.8 and 6.1.1.4'
Pd -0.9988 1.0072 19.3319 0.6987 15.5017 7.9893 5.2954 25.2052 0.6058 76.8986 5.2659 'International Tables Vol C 4.2.6.8 and 6.1.1.4'

loop_
_geom_angle_atom_site_label_1
_geom_angle_atom_site_label_2
_geom_angle_atom_site_label_3
_geom_angle
_geom_angle_publ_flag
Cl1 Pd1 Cl2 91.46(6) yes
Cl1 Pd1 P1 97.36(6) yes
Cl2 Pd1 P1 168.16(6) yes
Cl1 Pd1 C1 165.32(19) yes
Cl2 Pd1 C1 103.20(19) yes
P1 Pd1 C1 68.21(19) yes
Pd1 P1 N1 86.13(18) yes
Pd1 P1 C8 117.6(2) yes
N1 P1 C8 108.6(3) yes
Pd1 P1 C12 116.7(2) yes
N1 P1 C12 106.9(3) yes
C8 P1 C12 115.7(3) yes
P1 N1 C1 100.2(4) yes
P1 N1 C16 134.4(4) yes
C1 N1 C16 124.8(5) yes
C1 N2 C2 124.7(5) yes
C1 N2 C18 121.3(6) yes
C2 N2 C18 114.0(5) yes
N1 C1 N2 118.8(5) yes
N1 C1 Pd1 104.7(4) yes
N2 C1 Pd1 136.4(5) yes
N2 C2 C3 120.5(6) yes
N2 C2 C7 118.9(6) yes
C3 C2 C7 120.5(7) yes
C2 C3 C4 120.0(8) yes
C2 C3 H31 119.8 no
C4 C3 H31 120.1 no
C3 C4 C5 117.0(8) yes
C3 C4 H41 121.3 no
C5 C4 H41 121.7 no
C4 C5 C6 123.1(7) yes
C4 C5 H51 118.1 no
C6 C5 H51 118.8 no
C5 C6 C7 119.6(8) yes
C5 C6 H61 120.5 no
C7 C6 H61 119.9 no
C2 C7 C6 119.6(8) yes
C2 C7 H71 119.5 no
C6 C7 H71 120.8 no
P1 C8 C9 108.8(5) yes
P1 C8 C10 116.9(6) yes
C9 C8 C10 108.7(7) yes
P1 C8 C11 105.0(5) yes
C9 C8 C11 107.2(7) yes
C10 C8 C11 109.8(7) yes
C8 C9 H91 109.3 no
C8 C9 H92 109.8 no
H91 C9 H92 109.2 no
C8 C9 H93 110.0 no
H91 C9 H93 109.5 no
H92 C9 H93 109.1 no
C8 C10 H101 109.3 no
C8 C10 H102 110.2 no
H101 C10 H102 109.0 no
C8 C10 H103 109.7 no
H101 C10 H103 109.0 no
H102 C10 H103 109.6 no
C8 C11 H111 109.2 no
C8 C11 H112 109.9 no
H111 C11 H112 108.4 no
C8 C11 H113 110.4 no
H111 C11 H113 109.6 no
H112 C11 H113 109.3 no
P1 C12 C13 113.4(5) yes
P1 C12 C14 105.6(5) yes
C13 C12 C14 108.0(7) yes
P1 C12 C15 112.0(5) yes
C13 C12 C15 109.0(7) yes
C14 C12 C15 108.7(8) yes
C12 C13 H131 109.7 no
C12 C13 H132 109.2 no
H131 C13 H132 109.5 no
C12 C13 H133 109.3 no
H131 C13 H133 109.2 no
H132 C13 H133 109.9 no
C12 C14 H141 110.2 no
C12 C14 H142 109.3 no
H141 C14 H142 109.2 no
C12 C14 H143 109.7 no
H141 C14 H143 109.8 no
H142 C14 H143 108.6 no
C12 C15 H151 108.9 no
C12 C15 H152 110.0 no
H151 C15 H152 109.6 no
C12 C15 H153 110.1 no
H151 C15 H153 108.4 no
H152 C15 H153 109.7 no
N1 C16 C17 109.2(5) yes
N1 C16 H161 110.0 no
C17 C16 H161 109.0 no
N1 C16 H162 109.7 no
C17 C16 H162 109.3 no
H161 C16 H162 109.7 no
C16 C17 C18 108.3(6) yes
C16 C17 H171 109.1 no
C18 C17 H171 109.2 no
C16 C17 H172 109.6 no
C18 C17 H172 110.0 no
H171 C17 H172 110.6 no
N2 C18 C17 111.8(5) yes
N2 C18 H181 108.5 no
C17 C18 H181 108.7 no
N2 C18 H182 108.8 no
C17 C18 H182 110.2 no
H181 C18 H182 108.8 no

loop_
_geom_bond_atom_site_label_1
_geom_bond_atom_site_label_2
_geom_bond_distance
_geom_bond_publ_flag
Pd1 Cl1 2.3614(15) yes
Pd1 Cl2 2.3688(16) yes
Pd1 P1 2.2112(16) yes
Pd1 C1 2.008(6) yes
P1 N1 1.710(5) yes
P1 C8 1.846(6) yes
P1 C12 1.834(7) yes
N1 C1 1.368(9) yes
N1 C16 1.473(7) yes
N2 C1 1.320(9) yes
N2 C2 1.429(8) yes
N2 C18 1.508(7) yes
C2 C3 1.377(10) yes
C2 C7 1.382(9) yes
C3 C4 1.395(13) yes
C3 H31 0.938 no
C4 C5 1.387(15) yes
C4 H41 0.932 no
C5 C6 1.344(15) yes
C5 H51 0.926 no
C6 C7 1.366(12) yes
C6 H61 0.923 no
C7 H71 0.931 no
C8 C9 1.525(11) yes
C8 C10 1.530(10) yes
C8 C11 1.533(13) yes
C9 H91 0.955 no
C9 H92 0.962 no
C9 H93 0.964 no
C10 H101 0.962 no
C10 H102 0.959 no
C10 H103 0.954 no
C11 H111 0.964 no
C11 H112 0.968 no
C11 H113 0.952 no
C12 C13 1.526(10) yes
C12 C14 1.535(12) yes
C12 C15 1.527(11) yes
C13 H131 0.966 no
C13 H132 0.954 no
C13 H133 0.962 no
C14 H141 0.957 no
C14 H142 0.964 no
C14 H143 0.963 no
C15 H151 0.957 no
C15 H152 0.958 no
C15 H153 0.967 no
C16 C17 1.509(10) yes
C16 H161 0.974 no
C16 H162 0.974 no
C17 C18 1.504(10) yes
C17 H171 0.971 no
C17 H172 0.966 no
C18 H181 0.965 no
C18 H182 0.973 no
